data_4333552
loop_
_publ_author_name
'Ramyaa Mathialagan'
'Subramaniam Kuppuswamy'
'Alexandra T. De Denko'
'Mark W. Bezpalko'
'Bruce M. Foxman'
'Christine M. Thomas'

_publ_contact_author_address
;Brandeis University
Dept. of Chemistry    
415 South St MS 015    
Waltham, MA 02454    
;
_publ_contact_author_email thomasc@brandeis.edu
_publ_contact_author_name 'Christine M. Thomas'
_publ_section_title
;
 Metal-Metal Bonding in Low-Coordinate Dicobalt Complexes Supported by
 Phosphinoamide Ligands
;
_journal_name_full 'Inorganic Chemistry'
_journal_page_first 701
_journal_page_last 706
_journal_paper_doi 10.1021/ic3018375
_journal_volume 52
_journal_year 2013
_chemical_formula_moiety 'C28 H60 Co1 F6 N1 O1 P5'
_chemical_formula_sum 'C28 H60 Co F6 N O P5'
_chemical_formula_weight 754.58
_space_group_IT_number 14
_symmetry_cell_setting monoclinic
_symmetry_space_group_name_Hall '-P 2ybc'
_symmetry_space_group_name_H-M 'P 1 21/c 1'
_atom_sites_solution_hydrogens difmap
_atom_sites_solution_primary direct
_audit_creation_date 12-04-11
_audit_creation_method CRYSTALS_ver_14.41
_cell_angle_alpha 90
_cell_angle_beta 105.626(2)
_cell_angle_gamma 90
_cell_formula_units_Z 4
_cell_length_a 13.5483(5)
_cell_length_b 17.8864(7)
_cell_length_c 15.7826(6)
_cell_measurement_reflns_used 7951
_cell_measurement_temperature 120
_cell_measurement_theta_max 29
_cell_measurement_theta_min 3
_cell_volume 3683.2(2)
_computing_cell_refinement 'Apex2 (Bruker AXS, 2006)'
_computing_data_collection 'Apex2 (Bruker AXS, 2006)'
_computing_data_reduction 'Apex2 (Bruker AXS, 2006)'
_computing_molecular_graphics 'CAMERON (Watkin et al., 1996)'
_computing_publication_material 'CRYSTALS (Betteridge et al., 2003)'
_computing_structure_refinement 'CRYSTALS (Betteridge et al., 2003)'
_computing_structure_solution 'SIR92 (Altomare et al., 1994)'
_diffrn_ambient_temperature 120
_diffrn_measured_fraction_theta_full 0.997
_diffrn_measured_fraction_theta_max 0.997
_diffrn_measurement_device Area
_diffrn_measurement_device_type 'Bruker Kappa Apex2'
_diffrn_measurement_method '\f & \w scans'
_diffrn_radiation_monochromator graphite
_diffrn_radiation_type 'Mo K\a'
_diffrn_radiation_wavelength 0.71073
_diffrn_reflns_av_R_equivalents 0.075
_diffrn_reflns_limit_h_max 18
_diffrn_reflns_limit_h_min -19
_diffrn_reflns_limit_k_max 24
_diffrn_reflns_limit_k_min -25
_diffrn_reflns_limit_l_max 22
_diffrn_reflns_limit_l_min -22
_diffrn_reflns_number 61734
_diffrn_reflns_theta_full 30.035
_diffrn_reflns_theta_max 30.035
_diffrn_reflns_theta_min 1.758
_diffrn_standards_number 0
_exptl_absorpt_coefficient_mu 0.736
_exptl_absorpt_correction_T_max 0.95
_exptl_absorpt_correction_T_min 0.83
_exptl_absorpt_correction_type numerical
_exptl_absorpt_process_details
; 
 Analytical Absorption (De Meulenaer & Tompa, 1965) 
;
_exptl_crystal_colour orange
_exptl_crystal_density_diffrn 1.361
_exptl_crystal_description prism
_exptl_crystal_F_000 1596
_exptl_crystal_size_max 0.270
_exptl_crystal_size_mid 0.260
_exptl_crystal_size_min 0.070
_refine_diff_density_max 0.96
_refine_diff_density_min -0.82
_refine_ls_extinction_method none
_refine_ls_goodness_of_fit_ref 0.9998
_refine_ls_hydrogen_treatment constr
_refine_ls_matrix_type full
_refine_ls_number_parameters 384
_refine_ls_number_reflns 10750
_refine_ls_number_restraints 0
_refine_ls_R_factor_all 0.0672
_refine_ls_R_factor_gt 0.0372
_refine_ls_shift/su_max 0.0016026
_refine_ls_shift/su_mean 0.0000496
_refine_ls_structure_factor_coef Fsqd
_refine_ls_weighting_details
;
 Method= Modified Sheldrick 
 w=1/[\s^2^(F^2^) + ( 0.03P)^2^ + 2.59P] 
 ,where P=(max(Fo^2^,0) + 2Fc^2^)/3 
;
_refine_ls_weighting_scheme calc
_refine_ls_wR_factor_all 0.0786
_refine_ls_wR_factor_gt 0.0706
_refine_ls_wR_factor_ref 0.0786
_reflns_limit_h_max 18
_reflns_limit_h_min -19
_reflns_limit_k_max 25
_reflns_limit_k_min 0
_reflns_limit_l_max 22
_reflns_limit_l_min 0
_reflns_number_gt 7398
_reflns_number_total 10750
_reflns_threshold_expression I>2.0\s(I)
_oxford_diffrn_Wilson_B_factor 0.00
_oxford_diffrn_Wilson_scale 0.00
_oxford_refine_ls_r_factor_ref 0.0672
_oxford_refine_ls_scale 0.089898(12)
_oxford_reflns_number_all 10750
_oxford_reflns_threshold_expression_ref I>-10.0\s(I)
_oxford_structure_analysis_title 'RM_127_0m in P2(1)/c'
_cod_data_source_file ic3018375_si_002_5.cif
_cod_data_source_block 5
_cod_original_sg_symbol_H-M 'P 1 21/c 1 '
_cod_original_formula_sum 'C28 H60 Co1 F6 N1 O1 P5'
_cod_database_code 4333552

loop_
_symmetry_equiv_pos_as_xyz
x,y,z
-x,-y,-z
-x,y+1/2,-z+1/2
x,-y+1/2,z+1/2

loop_
_atom_site_label
_atom_site_type_symbol
_atom_site_fract_x
_atom_site_fract_y
_atom_site_fract_z
_atom_site_U_iso_or_equiv
_atom_site_occupancy
_atom_site_adp_type
_atom_site_refinement_flags_posn
_atom_site_refinement_flags_occupancy
_atom_site_disorder_assembly
_atom_site_disorder_group
Co1 Co 0.776029(18) 0.605386(13) 0.284502(15) 0.0119 1.0000 Uani . . . .
P1 P 0.78644(4) 0.55232(3) 0.16157(3) 0.0144 1.0000 Uani . . . .
P2 P 0.91412(4) 0.68237(3) 0.32963(3) 0.0171 1.0000 Uani . . . .
P3 P 0.65620(4) 0.69308(3) 0.24104(3) 0.0173 1.0000 Uani . . . .
P4 P 0.75033(4) 0.58132(3) 0.41433(3) 0.0154 1.0000 Uani . . . .
P5 P 0.25434(4) 0.48912(3) 0.25031(3) 0.0229 1.0000 Uani . . . .
F1 F 0.33310(11) 0.55517(8) 0.25458(11) 0.0536 1.0000 Uani . . . .
F2 F 0.32996(11) 0.43132(8) 0.22388(10) 0.0486 1.0000 Uani . . . .
F3 F 0.30515(13) 0.47153(9) 0.35155(9) 0.0519 1.0000 Uani . . . .
F4 F 0.17640(12) 0.54586(8) 0.27628(10) 0.0491 1.0000 Uani . . . .
F5 F 0.20157(12) 0.50671(9) 0.14927(9) 0.0532 1.0000 Uani . . . .
F6 F 0.17458(11) 0.42254(8) 0.24706(11) 0.0484 1.0000 Uani . . . .
O1 O 0.51723(13) 0.29878(9) 0.52695(12) 0.0436 1.0000 Uani . . . .
N1 N 0.78190(11) 0.50333(8) 0.24634(9) 0.0141 1.0000 Uani . . . .
C1 C 0.78018(14) 0.42838(9) 0.27405(11) 0.0140 1.0000 Uani . . . .
C2 C 0.87262(14) 0.39198(10) 0.31652(11) 0.0159 1.0000 Uani . . . .
C3 C 0.86848(14) 0.32014(10) 0.34880(11) 0.0173 1.0000 Uani . . . .
C4 C 0.77720(15) 0.28228(10) 0.34108(12) 0.0202 1.0000 Uani . . . .
C5 C 0.68730(15) 0.31953(10) 0.29941(12) 0.0202 1.0000 Uani . . . .
C6 C 0.68597(14) 0.39187(10) 0.26595(12) 0.0166 1.0000 Uani . . . .
C7 C 0.97372(14) 0.43086(11) 0.33084(13) 0.0218 1.0000 Uani . . . .
C8 C 0.77672(18) 0.20433(11) 0.37681(15) 0.0331 1.0000 Uani . . . .
C9 C 0.58521(14) 0.42861(11) 0.22228(13) 0.0230 1.0000 Uani . . . .
C10 C 0.67449(15) 0.53564(11) 0.06641(12) 0.0214 1.0000 Uani . . . .
C11 C 0.67085(17) 0.45769(13) 0.02553(15) 0.0331 1.0000 Uani . . . .
C12 C 0.65739(18) 0.59640(13) -0.00452(13) 0.0335 1.0000 Uani . . . .
C13 C 0.90628(15) 0.53770(11) 0.12952(12) 0.0211 1.0000 Uani . . . .
C14 C 0.92216(17) 0.45738(13) 0.10176(14) 0.0320 1.0000 Uani . . . .
C15 C 0.92130(18) 0.59423(14) 0.06082(14) 0.0336 1.0000 Uani . . . .
C16 C 0.68303(17) 0.76269(11) 0.16612(13) 0.0276 1.0000 Uani . . . .
C17 C 0.53000(15) 0.65889(12) 0.18026(14) 0.0287 1.0000 Uani . . . .
C18 C 0.62020(17) 0.75390(11) 0.32057(14) 0.0268 1.0000 Uani . . . .
C19 C 0.97451(18) 0.71739(13) 0.24721(14) 0.0328 1.0000 Uani . . . .
C20 C 0.90332(17) 0.77075(11) 0.38458(14) 0.0274 1.0000 Uani . . . .
C21 C 1.02604(15) 0.64160(12) 0.40732(14) 0.0272 1.0000 Uani . . . .
C22 C 0.82768(16) 0.50525(10) 0.47429(12) 0.0213 1.0000 Uani . . . .
C23 C 0.62217(16) 0.55018(12) 0.41264(14) 0.0269 1.0000 Uani . . . .
C24 C 0.77315(17) 0.65198(11) 0.50069(12) 0.0258 1.0000 Uani . . . .
C25 C 0.5719(2) 0.35774(16) 0.4982(2) 0.0575 1.0000 Uani . . . .
C26 C 0.6844(2) 0.34668(14) 0.53968(16) 0.0420 1.0000 Uani . . . .
C27 C 0.6889(2) 0.28030(17) 0.59991(19) 0.0563 1.0000 Uani . . . .
C28 C 0.5877(2) 0.24209(17) 0.5613(3) 0.0320 0.831(10) Uani . P 1 1
H31 H 0.9310 0.2969 0.3779 0.0206 1.0000 Uiso R . . .
H51 H 0.6247 0.2943 0.2926 0.0245 1.0000 Uiso R . . .
H71 H 0.9963 0.4300 0.2792 0.0338 1.0000 Uiso R . . .
H72 H 0.9692 0.4817 0.3465 0.0335 1.0000 Uiso R . . .
H73 H 1.0260 0.4076 0.3759 0.0341 1.0000 Uiso R . . .
H81 H 0.7175 0.1918 0.3924 0.0524 1.0000 Uiso R . . .
H82 H 0.7872 0.1694 0.3372 0.0528 1.0000 Uiso R . . .
H83 H 0.8324 0.1971 0.4261 0.0513 1.0000 Uiso R . . .
H91 H 0.5321 0.4099 0.2451 0.0345 1.0000 Uiso R . . .
H92 H 0.5653 0.4174 0.1603 0.0356 1.0000 Uiso R . . .
H93 H 0.5900 0.4816 0.2286 0.0335 1.0000 Uiso R . . .
H101 H 0.6177 0.5387 0.0941 0.0253 1.0000 Uiso R . . .
H111 H 0.6019 0.4477 -0.0079 0.0496 1.0000 Uiso R . . .
H112 H 0.7163 0.4545 -0.0132 0.0489 1.0000 Uiso R . . .
H113 H 0.6907 0.4198 0.0703 0.0490 1.0000 Uiso R . . .
H121 H 0.7088 0.5926 -0.0371 0.0498 1.0000 Uiso R . . .
H122 H 0.6609 0.6447 0.0229 0.0499 1.0000 Uiso R . . .
H123 H 0.5909 0.5903 -0.0441 0.0501 1.0000 Uiso R . . .
H131 H 0.9583 0.5478 0.1828 0.0243 1.0000 Uiso R . . .
H141 H 0.8990 0.4209 0.1379 0.0471 1.0000 Uiso R . . .
H142 H 0.8849 0.4492 0.0409 0.0480 1.0000 Uiso R . . .
H143 H 0.9944 0.4501 0.1071 0.0476 1.0000 Uiso R . . .
H151 H 0.8806 0.5795 0.0021 0.0489 1.0000 Uiso R . . .
H152 H 0.9012 0.6444 0.0727 0.0496 1.0000 Uiso R . . .
H153 H 0.9926 0.5960 0.0606 0.0494 1.0000 Uiso R . . .
H161 H 0.6233 0.7914 0.1401 0.0419 1.0000 Uiso R . . .
H162 H 0.7369 0.7946 0.1968 0.0413 1.0000 Uiso R . . .
H163 H 0.7047 0.7376 0.1205 0.0422 1.0000 Uiso R . . .
H171 H 0.4838 0.7008 0.1642 0.0426 1.0000 Uiso R . . .
H172 H 0.5344 0.6336 0.1275 0.0429 1.0000 Uiso R . . .
H173 H 0.5027 0.6259 0.2153 0.0431 1.0000 Uiso R . . .
H181 H 0.5916 0.7255 0.3600 0.0401 1.0000 Uiso R . . .
H182 H 0.6807 0.7797 0.3550 0.0399 1.0000 Uiso R . . .
H183 H 0.5696 0.7896 0.2889 0.0395 1.0000 Uiso R . . .
H191 H 0.9243 0.7430 0.2031 0.0486 1.0000 Uiso R . . .
H192 H 1.0289 0.7512 0.2734 0.0488 1.0000 Uiso R . . .
H193 H 1.0028 0.6768 0.2216 0.0483 1.0000 Uiso R . . .
H201 H 0.8576 0.8027 0.3450 0.0409 1.0000 Uiso R . . .
H202 H 0.8776 0.7617 0.4347 0.0409 1.0000 Uiso R . . .
H203 H 0.9706 0.7942 0.4034 0.0413 1.0000 Uiso R . . .
H211 H 1.0088 0.6243 0.4594 0.0406 1.0000 Uiso R . . .
H212 H 1.0790 0.6789 0.4235 0.0415 1.0000 Uiso R . . .
H213 H 1.0504 0.6009 0.3796 0.0404 1.0000 Uiso R . . .
H221 H 0.9000 0.5153 0.4797 0.0325 1.0000 Uiso R . . .
H222 H 0.8091 0.4585 0.4443 0.0317 1.0000 Uiso R . . .
H223 H 0.8158 0.5026 0.5324 0.0300 1.0000 Uiso R . . .
H231 H 0.6076 0.5051 0.3784 0.0403 1.0000 Uiso R . . .
H232 H 0.6193 0.5385 0.4722 0.0383 1.0000 Uiso R . . .
H233 H 0.5726 0.5876 0.3868 0.0403 1.0000 Uiso R . . .
H241 H 0.7568 0.6306 0.5508 0.0387 1.0000 Uiso R . . .
H242 H 0.8447 0.6672 0.5175 0.0381 1.0000 Uiso R . . .
H243 H 0.7301 0.6949 0.4818 0.0391 1.0000 Uiso R . . .
H251 H 0.5546 0.3589 0.4354 0.0704 1.0000 Uiso R . . .
H252 H 0.5518 0.4043 0.5179 0.0700 1.0000 Uiso R . . .
H261 H 0.7176 0.3370 0.4944 0.0505 1.0000 Uiso R . . .
H262 H 0.7163 0.3900 0.5716 0.0517 1.0000 Uiso R . . .
H271 H 0.7475 0.2474 0.6043 0.0684 0.831(10) Uiso R P 1 1
H272 H 0.6896 0.2991 0.6587 0.0696 0.831(10) Uiso R P 1 1
H281 H 0.5948 0.2092 0.5145 0.0397 0.831(10) Uiso R P 1 1
H282 H 0.5634 0.2128 0.6042 0.0380 0.831(10) Uiso R P 1 1
C29 C 0.5947(10) 0.2651(9) 0.6048(12) 0.028(4) 0.169(10) Uiso . P 1 2
H291 H 0.5855 0.2880 0.6578 0.0329 0.169(10) Uiso R P 1 2
H292 H 0.5838 0.2114 0.6060 0.0328 0.169(10) Uiso R P 1 2
H273 H 0.7352 0.2896 0.6576 0.0681 0.169(10) Uiso R P 1 2
H274 H 0.7132 0.2377 0.5727 0.0679 0.169(10) Uiso R P 1 2

loop_
_atom_site_aniso_label
_atom_site_aniso_U_11
_atom_site_aniso_U_22
_atom_site_aniso_U_33
_atom_site_aniso_U_23
_atom_site_aniso_U_13
_atom_site_aniso_U_12
Co1 0.01435(12) 0.01112(11) 0.01037(11) 0.00035(9) 0.00370(9) 0.00043(9)
P1 0.0164(2) 0.0157(2) 0.0108(2) -0.00078(16) 0.00330(17) 0.00065(18)
P2 0.0198(2) 0.0158(2) 0.0152(2) -0.00046(17) 0.00393(19) -0.00429(18)
P3 0.0199(2) 0.0152(2) 0.0167(2) 0.00252(17) 0.00470(19) 0.00411(18)
P4 0.0207(2) 0.0142(2) 0.0122(2) 0.00117(17) 0.00637(19) 0.00183(18)
P5 0.0268(3) 0.0219(3) 0.0209(2) -0.0013(2) 0.0083(2) -0.0005(2)
F1 0.0458(9) 0.0405(8) 0.0692(11) 0.0165(8) 0.0064(8) -0.0157(7)
F2 0.0446(9) 0.0491(9) 0.0616(10) -0.0014(7) 0.0307(8) 0.0151(7)
F3 0.0745(11) 0.0515(9) 0.0238(7) 0.0081(6) 0.0028(7) -0.0006(8)
F4 0.0552(9) 0.0364(8) 0.0604(10) -0.0120(7) 0.0234(8) 0.0121(7)
F5 0.0638(10) 0.0634(10) 0.0253(7) 0.0026(7) -0.0001(7) 0.0108(8)
F6 0.0385(8) 0.0313(7) 0.0796(11) -0.0067(7) 0.0231(8) -0.0087(6)
O1 0.0326(9) 0.0403(10) 0.0598(12) 0.0201(9) 0.0153(8) 0.0025(8)
N1 0.0161(7) 0.0131(7) 0.0130(7) -0.0016(5) 0.0038(6) -0.0004(6)
C1 0.0175(9) 0.0125(8) 0.0116(8) -0.0028(6) 0.0035(7) -0.0006(7)
C2 0.0164(9) 0.0178(8) 0.0138(8) -0.0027(7) 0.0049(7) 0.0019(7)
C3 0.0191(9) 0.0176(9) 0.0146(9) 0.0001(7) 0.0036(7) 0.0040(7)
C4 0.0291(11) 0.0145(9) 0.0180(9) -0.0007(7) 0.0078(8) -0.0003(8)
C5 0.0192(9) 0.0177(9) 0.0245(10) -0.0032(7) 0.0073(8) -0.0051(7)
C6 0.0168(9) 0.0167(8) 0.0160(8) -0.0036(7) 0.0042(7) -0.0016(7)
C7 0.0156(9) 0.0236(10) 0.0240(10) 0.0010(8) 0.0017(8) 0.0005(7)
C8 0.0408(13) 0.0196(10) 0.0376(13) 0.0062(9) 0.0085(11) -0.0013(9)
C9 0.0151(9) 0.0224(10) 0.0284(11) 0.0009(8) 0.0006(8) -0.0017(7)
C10 0.0197(10) 0.0270(10) 0.0149(9) -0.0023(7) 0.0003(7) 0.0018(8)
C11 0.0296(12) 0.0358(12) 0.0287(11) -0.0146(10) -0.0011(9) -0.0048(10)
C12 0.0357(13) 0.0428(14) 0.0164(10) 0.0044(9) -0.0028(9) 0.0056(10)
C13 0.0191(10) 0.0286(10) 0.0171(9) -0.0014(8) 0.0075(8) 0.0006(8)
C14 0.0307(12) 0.0393(13) 0.0278(11) -0.0124(10) 0.0109(10) 0.0071(10)
C15 0.0357(13) 0.0486(14) 0.0210(11) 0.0022(9) 0.0151(10) -0.0067(11)
C16 0.0375(12) 0.0226(10) 0.0224(10) 0.0074(8) 0.0075(9) 0.0046(9)
C17 0.0192(10) 0.0298(11) 0.0338(12) -0.0001(9) 0.0015(9) 0.0071(9)
C18 0.0331(12) 0.0221(10) 0.0274(11) 0.0022(8) 0.0118(9) 0.0106(9)
C19 0.0370(13) 0.0378(13) 0.0267(11) 0.0002(9) 0.0137(10) -0.0162(10)
C20 0.0343(12) 0.0183(9) 0.0282(11) -0.0043(8) 0.0060(9) -0.0066(9)
C21 0.0206(10) 0.0275(11) 0.0291(11) -0.0003(9) -0.0009(9) -0.0035(8)
C22 0.0294(11) 0.0195(9) 0.0154(9) 0.0022(7) 0.0069(8) 0.0048(8)
C23 0.0266(11) 0.0313(11) 0.0266(11) 0.0074(9) 0.0138(9) 0.0003(9)
C24 0.0450(13) 0.0192(9) 0.0155(9) -0.0005(7) 0.0118(9) 0.0061(9)
C25 0.0564(18) 0.0475(16) 0.085(2) 0.0358(15) 0.0477(17) 0.0193(14)
C26 0.0533(16) 0.0433(14) 0.0336(13) -0.0073(11) 0.0189(12) -0.0204(12)
C27 0.0452(17) 0.0631(19) 0.0505(17) 0.0162(14) -0.0043(14) -0.0130(14)
C28 0.0320(15) 0.0261(15) 0.038(2) 0.0044(13) 0.0097(13) -0.0026(11)

loop_
_atom_type_symbol
_atom_type_scat_dispersion_real
_atom_type_scat_dispersion_imag
_atom_type_scat_Cromer_Mann_a1
_atom_type_scat_Cromer_Mann_b1
_atom_type_scat_Cromer_Mann_a2
_atom_type_scat_Cromer_Mann_b2
_atom_type_scat_Cromer_Mann_a3
_atom_type_scat_Cromer_Mann_b3
_atom_type_scat_Cromer_Mann_a4
_atom_type_scat_Cromer_Mann_b4
_atom_type_scat_Cromer_Mann_c
_atom_type_scat_source
C 0.0033 0.0016 2.3100 20.8439 1.0200 10.2075 1.5886 0.5687 0.8650 51.6512 0.2156 'International Tables Vol C 4.2.6.8 and 6.1.1.4'
H 0.0000 0.0000 0.4930 10.5109 0.3229 26.1257 0.1402 3.1424 0.0408 57.7998 0.0030 'International Tables Vol C 4.2.6.8 and 6.1.1.4'
N 0.0061 0.0033 12.2126 0.0057 3.1322 9.8933 2.0125 28.9975 1.1663 0.5826 -11.5290 'International Tables Vol C 4.2.6.8 and 6.1.1.4'
F 0.0171 0.0103 3.5392 10.2825 2.6412 4.2944 1.5170 0.2615 1.0243 26.1476 0.2776 'International Tables Vol C 4.2.6.8 and 6.1.1.4'
P 0.1023 0.0942 6.4345 1.9067 4.1791 27.1570 1.7800 0.5260 1.4908 68.1645 1.1149 'International Tables Vol C 4.2.6.8 and 6.1.1.4'
Co 0.3494 0.9721 12.2841 4.2791 7.3409 0.2784 4.0034 13.5359 2.3488 71.1692 1.0118 'International Tables Vol C 4.2.6.8 and 6.1.1.4'
O 0.0106 0.0060 3.0485 13.2771 2.2868 5.7011 1.5463 0.3239 0.8670 32.9089 0.2508 'International Tables Vol C 4.2.6.8 and 6.1.1.4'

loop_
_geom_angle_atom_site_label_1
_geom_angle_atom_site_label_2
_geom_angle_atom_site_label_3
_geom_angle
_geom_angle_publ_flag
P1 Co1 P2 107.13(2) yes
P1 Co1 P3 104.29(2) yes
P2 Co1 P3 98.03(2) yes
P1 Co1 P4 142.88(2) yes
P2 Co1 P4 98.57(2) yes
P3 Co1 P4 97.98(2) yes
P1 Co1 N1 45.46(4) yes
P2 Co1 N1 124.74(5) yes
P3 Co1 N1 131.10(5) yes
P4 Co1 N1 97.76(4) yes
Co1 P1 N1 58.47(5) yes
Co1 P1 C10 123.57(7) yes
N1 P1 C10 112.31(8) yes
Co1 P1 C13 125.01(7) yes
N1 P1 C13 112.53(8) yes
C10 P1 C13 110.15(9) yes
Co1 P2 C19 118.24(7) yes
Co1 P2 C20 120.49(7) yes
C19 P2 C20 98.62(10) yes
Co1 P2 C21 115.62(7) yes
C19 P2 C21 99.50(11) yes
C20 P2 C21 100.66(10) yes
Co1 P3 C16 115.16(7) yes
Co1 P3 C17 115.30(7) yes
C16 P3 C17 102.15(10) yes
Co1 P3 C18 121.04(7) yes
C16 P3 C18 100.15(10) yes
C17 P3 C18 100.09(10) yes
Co1 P4 C22 114.53(6) yes
Co1 P4 C23 115.75(7) yes
C22 P4 C23 101.11(9) yes
Co1 P4 C24 121.37(7) yes
C22 P4 C24 99.88(9) yes
C23 P4 C24 101.10(10) yes
F1 P5 F2 91.25(9) yes
F1 P5 F3 90.03(9) yes
F2 P5 F3 90.00(9) yes
F1 P5 F4 89.97(9) yes
F2 P5 F4 178.75(9) yes
F3 P5 F4 90.29(9) yes
F1 P5 F5 90.61(9) yes
F2 P5 F5 90.74(9) yes
F3 P5 F5 179.01(9) yes
F4 P5 F5 88.96(8) yes
F1 P5 F6 179.37(9) yes
F2 P5 F6 89.14(8) yes
F3 P5 F6 89.48(9) yes
F4 P5 F6 89.64(8) yes
F5 P5 F6 89.87(9) yes
C25 O1 C28 107.46(19) yes
C25 O1 C29 104.3(6) yes
Co1 N1 P1 76.08(6) yes
Co1 N1 C1 142.69(12) yes
P1 N1 C1 141.21(12) yes
N1 C1 C2 119.91(15) yes
N1 C1 C6 120.15(16) yes
C2 C1 C6 119.74(16) yes
C1 C2 C3 118.87(16) yes
C1 C2 C7 121.08(16) yes
C3 C2 C7 119.98(16) yes
C2 C3 C4 122.89(17) yes
C2 C3 H31 117.8 no
C4 C3 H31 119.3 no
C3 C4 C5 117.07(17) yes
C3 C4 C8 120.91(18) yes
C5 C4 C8 122.03(18) yes
C4 C5 C6 122.98(17) yes
C4 C5 H51 118.2 no
C6 C5 H51 118.8 no
C1 C6 C5 118.45(17) yes
C1 C6 C9 121.82(16) yes
C5 C6 C9 119.73(16) yes
C2 C7 H71 111.0 no
C2 C7 H72 111.3 no
H71 C7 H72 107.4 no
C2 C7 H73 112.0 no
H71 C7 H73 106.7 no
H72 C7 H73 108.1 no
C4 C8 H81 114.4 no
C4 C8 H82 110.9 no
H81 C8 H82 108.6 no
C4 C8 H83 110.9 no
H81 C8 H83 107.9 no
H82 C8 H83 103.5 no
C6 C9 H91 111.1 no
C6 C9 H92 110.2 no
H91 C9 H92 106.2 no
C6 C9 H93 111.0 no
H91 C9 H93 110.4 no
H92 C9 H93 107.8 no
P1 C10 C11 114.54(14) yes
P1 C10 C12 114.12(14) yes
C11 C10 C12 110.88(17) yes
P1 C10 H101 101.4 no
C11 C10 H101 107.3 no
C12 C10 H101 107.7 no
C10 C11 H111 108.6 no
C10 C11 H112 111.2 no
H111 C11 H112 109.2 no
C10 C11 H113 111.1 no
H111 C11 H113 108.1 no
H112 C11 H113 108.6 no
C10 C12 H121 110.4 no
C10 C12 H122 109.2 no
H121 C12 H122 110.2 no
C10 C12 H123 109.1 no
H121 C12 H123 109.2 no
H122 C12 H123 108.7 no
P1 C13 C14 114.37(14) yes
P1 C13 C15 113.21(14) yes
C14 C13 C15 111.07(17) yes
P1 C13 H131 103.1 no
C14 C13 H131 107.5 no
C15 C13 H131 106.8 no
C13 C14 H141 111.6 no
C13 C14 H142 110.5 no
H141 C14 H142 108.4 no
C13 C14 H143 108.5 no
H141 C14 H143 109.7 no
H142 C14 H143 108.1 no
C13 C15 H151 110.1 no
C13 C15 H152 112.0 no
H151 C15 H152 108.4 no
C13 C15 H153 110.2 no
H151 C15 H153 108.3 no
H152 C15 H153 107.7 no
P3 C16 H161 110.7 no
P3 C16 H162 109.9 no
H161 C16 H162 110.0 no
P3 C16 H163 108.8 no
H161 C16 H163 108.9 no
H162 C16 H163 108.5 no
P3 C17 H171 109.1 no
P3 C17 H172 110.1 no
H171 C17 H172 108.9 no
P3 C17 H173 111.0 no
H171 C17 H173 108.0 no
H172 C17 H173 109.7 no
P3 C18 H181 111.1 no
P3 C18 H182 109.2 no
H181 C18 H182 108.4 no
P3 C18 H183 108.7 no
H181 C18 H183 109.2 no
H182 C18 H183 110.4 no
P2 C19 H191 108.5 no
P2 C19 H192 110.5 no
H191 C19 H192 109.1 no
P2 C19 H193 110.3 no
H191 C19 H193 110.1 no
H192 C19 H193 108.3 no
P2 C20 H201 109.4 no
P2 C20 H202 109.8 no
H201 C20 H202 109.1 no
P2 C20 H203 109.3 no
H201 C20 H203 109.5 no
H202 C20 H203 109.8 no
P2 C21 H211 110.7 no
P2 C21 H212 109.0 no
H211 C21 H212 109.3 no
P2 C21 H213 108.9 no
H211 C21 H213 109.8 no
H212 C21 H213 109.1 no
P4 C22 H221 109.3 no
P4 C22 H222 110.9 no
H221 C22 H222 109.1 no
P4 C22 H223 107.9 no
H221 C22 H223 110.0 no
H222 C22 H223 109.6 no
P4 C23 H231 108.4 no
P4 C23 H232 109.8 no
H231 C23 H232 107.9 no
P4 C23 H233 110.5 no
H231 C23 H233 109.5 no
H232 C23 H233 110.7 no
P4 C24 H241 108.1 no
P4 C24 H242 110.7 no
H241 C24 H242 108.9 no
P4 C24 H243 110.8 no
H241 C24 H243 108.6 no
H242 C24 H243 109.7 no
O1 C25 C26 108.4(2) yes
O1 C25 H251 110.0 no
C26 C25 H251 113.1 no
O1 C25 H252 108.8 no
C26 C25 H252 108.5 no
H251 C25 H252 107.9 no
C25 C26 C27 104.0(2) yes
C25 C26 H261 108.9 no
C27 C26 H261 112.3 no
C25 C26 H262 112.5 no
C27 C26 H262 111.5 no
H261 C26 H262 107.6 no
C26 C27 C28 103.0(2) yes
C26 C27 H271 114.3 no
C28 C27 H271 113.0 no
C26 C27 H272 108.2 no
C28 C27 H272 108.3 no
H271 C27 H272 109.8 no
C26 C27 C29 108.7(6) yes
C26 C27 H273 111.2 no
C29 C27 H273 111.7 no
C26 C27 H274 107.4 no
C29 C27 H274 108.0 no
H273 C27 H274 109.7 no
C27 C28 O1 106.3(2) yes
C27 C28 H281 108.5 no
O1 C28 H281 110.0 no
C27 C28 H282 113.7 no
O1 C28 H282 109.5 no
H281 C28 H282 108.8 no
O1 C29 C27 109.8(10) yes
O1 C29 H291 108.1 no
C27 C29 H291 108.1 no
O1 C29 H292 109.6 no
C27 C29 H292 111.0 no
H291 C29 H292 110.2 no

loop_
_geom_bond_atom_site_label_1
_geom_bond_atom_site_label_2
_geom_bond_distance
_geom_bond_publ_flag
Co1 P1 2.1983(5) yes
Co1 P2 2.2772(5) yes
Co1 P3 2.2286(5) yes
Co1 P4 2.2112(5) yes
Co1 N1 1.9305(14) yes
P1 N1 1.6142(15) yes
P1 C10 1.8488(19) yes
P1 C13 1.8446(19) yes
P2 C19 1.824(2) yes
P2 C20 1.828(2) yes
P2 C21 1.826(2) yes
P3 C16 1.820(2) yes
P3 C17 1.826(2) yes
P3 C18 1.824(2) yes
P4 C22 1.8196(19) yes
P4 C23 1.817(2) yes
P4 C24 1.8230(19) yes
P5 F1 1.5812(14) yes
P5 F2 1.5882(14) yes
P5 F3 1.5916(14) yes
P5 F4 1.5957(14) yes
P5 F5 1.5935(14) yes
P5 F6 1.5994(14) yes
O1 C25 1.431(3) yes
O1 C28 1.398(3) yes
O1 C25 1.431(3) yes
O1 C29 1.509(14) yes
N1 C1 1.412(2) yes
C1 C2 1.410(2) yes
C1 C6 1.409(2) yes
C2 C3 1.389(2) yes
C2 C7 1.498(3) yes
C3 C4 1.386(3) yes
C3 H31 0.945 no
C4 C5 1.389(3) yes
C4 C8 1.505(3) yes
C5 C6 1.396(3) yes
C5 H51 0.941 no
C6 C9 1.504(3) yes
C7 H71 0.944 no
C7 H72 0.949 no
C7 H73 0.954 no
C8 H81 0.928 no
C8 H82 0.922 no
C8 H83 0.936 no
C9 H91 0.948 no
C9 H92 0.963 no
C9 H93 0.954 no
C10 C11 1.532(3) yes
C10 C12 1.532(3) yes
C10 H101 0.984 no
C11 H111 0.959 no
C11 H112 0.979 no
C11 H113 0.964 no
C12 H121 0.973 no
C12 H122 0.962 no
C12 H123 0.955 no
C13 C14 1.534(3) yes
C13 C15 1.536(3) yes
C13 H131 0.958 no
C14 H141 0.973 no
C14 H142 0.968 no
C14 H143 0.968 no
C15 H151 0.978 no
C15 H152 0.970 no
C15 H153 0.968 no
C16 H161 0.953 no
C16 H162 0.950 no
C16 H163 0.959 no
C17 H171 0.965 no
C17 H172 0.963 no
C17 H173 0.948 no
C18 H181 0.962 no
C18 H182 0.970 no
C18 H183 0.971 no
C19 H191 0.950 no
C19 H192 0.957 no
C19 H193 0.960 no
C20 H201 0.945 no
C20 H202 0.960 no
C20 H203 0.974 no
C21 H211 0.964 no
C21 H212 0.963 no
C21 H213 0.953 no
C22 H221 0.977 no
C22 H222 0.960 no
C22 H223 0.974 no
C23 H231 0.962 no
C23 H232 0.974 no
C23 H233 0.958 no
C24 H241 0.956 no
C24 H242 0.973 no
C24 H243 0.962 no
C25 C26 1.501(4) yes
C25 H251 0.956 no
C25 H252 0.953 no
C26 C27 1.512(4) yes
C26 H261 0.958 no
C26 H262 0.961 no
C27 C28 1.505(4) yes
C27 H271 0.976 no
C27 H272 0.984 no
C27 C29 1.327(14) yes
C27 H273 0.972 no
C27 H274 0.974 no
C28 H281 0.969 no
C28 H282 0.981 no
C29 H291 0.970 no
C29 H292 0.971 no
